data_4033896
loop_
_publ_author_name
'Mart\'inez-Abad\'ia, Marta'
'Antonicelli, Gabriella'
'Saeki, Akinori'
'Melle-Franco, Manuel'
'Mateo-Alonso, Aurelio'

_publ_section_title
;
 Isolation and Characterization of the Unexpected 1- n-Octyloxyperopyrene:
 A Solution-Processable p-Type Organic Semiconductor.
;
_journal_issue 6
_journal_name_full 'The Journal of organic chemistry'
_journal_page_first 3270
_journal_page_last 3274
_journal_paper_doi 10.1021/acs.joc.8b03207
_journal_volume 84
_journal_year 2019
_chemical_compound_source 'synthesis as described'
_chemical_formula_moiety 'C34 H30 O1'
_chemical_formula_sum 'C34 H30 O'
_chemical_formula_weight 454.58
_space_group_crystal_system monoclinic
_space_group_IT_number 14
_space_group_name_Hall '-P 2yn'
_space_group_name_H-M_alt 'P 1 21/n 1'
_symmetry_cell_setting monoclinic
_symmetry_Int_Tables_number 14
_symmetry_space_group_name_Hall '-P 2yn'
_symmetry_space_group_name_H-M 'P 1 21/n 1'
_atom_sites_solution_hydrogens geom
_atom_sites_solution_primary dual
_audit_creation_date 2018-02-02T12:41:33-00:00
_audit_creation_method 'WinGX routine CIF_UPDATE'
_cell_angle_alpha 90
_cell_angle_beta 92.920(6)
_cell_angle_gamma 90
_cell_formula_units_Z 8
_cell_length_a 8.2223(5)
_cell_length_b 13.7606(7)
_cell_length_c 41.901(3)
_cell_measurement_reflns_used 3725
_cell_measurement_temperature 150.00(10)
_cell_measurement_theta_max 73.463
_cell_measurement_theta_min 4.497
_cell_measurement_wavelength 1.54184
_cell_volume 4734.7(5)
_computing_cell_refinement 'CrysAlisPro 1.171.38.46 (Rigaku OD, 2015)'
_computing_data_collection 'CrysAlisPro 1.171.38.46 (Rigaku OD, 2015)'
_computing_data_reduction 'CrysAlisPro 1.171.38.46 (Rigaku OD, 2015)'
_computing_molecular_graphics 'Olex2 (Dolomanov et al., 2009)'
_computing_publication_material 'Olex2 (Dolomanov et al., 2009)'
_computing_structure_refinement 'ShelXL (Sheldrick, 2015)'
_computing_structure_solution 'ShelXT (Sheldrick, 2015)'
_diffrn_ambient_temperature 150.00(10)
_diffrn_detector 'CCD plate'
_diffrn_detector_area_resol_mean 5.2012
_diffrn_detector_type Atlas
_diffrn_measured_fraction_theta_full 0.999
_diffrn_measured_fraction_theta_max 0.999
_diffrn_measurement_details
;
List of Runs (angles in degrees, time in seconds):

  # Type    Start    End  Width  t~exp~   \w     \q     \k     \f   Frames
--------------------------------------------------------------------------
  1  \w      7.00  33.00   1.00    4.00    --  -41.08  38.00-150.00   26
  2  \w    -69.00  30.00   1.00    4.00    --  -41.08  57.00  90.00   99
  3  \w     33.00 116.00   1.00    4.00    --   41.08  38.00 -90.00   83
  4  \w   -151.00-111.00   1.00   16.00    --  -83.00-125.00-180.00   40
  5  \w     76.00 156.00   1.00   16.00    --  108.36 125.00-120.00   80
  6  \w     98.00 148.00   1.00   16.00    --  108.36  45.00-120.00   50
  7  \w     59.00  85.00   1.00   16.00    --  108.36 -94.00 120.00   26
  8  \w     62.00 117.00   1.00   16.00    --  108.36-125.00-150.00   55
  9  \w     37.00 108.00   1.00   16.00    --  108.36 -94.00-120.00   71
 10  \w     37.00  68.00   1.00   16.00    --  108.36 -30.00 150.00   31
 11  \w     49.00  77.00   1.00   16.00    --  108.36 -45.00-120.00   28
 12  \w     46.00  76.00   1.00   16.00    --  108.36 -45.00 -30.00   30
 13  \w     44.00  72.00   1.00   16.00    --  108.36 -45.00-150.00   28
 14  \w     38.00  69.00   1.00   16.00    --  108.36 -30.00 120.00   31
 15  \w     39.00  69.00   1.00   16.00    --  108.36 -30.00  90.00   30
 16  \w    -74.00 -15.00   1.00    4.00    --  -41.08  77.00-150.00   59
 17  \w    -46.00   3.00   1.00    4.00    --  -41.08  57.00 -90.00   49
 18  \w     50.00  97.00   1.00    4.00    --   41.08  38.00 -30.00   47
 19  \w   -120.00 -65.00   1.00   16.00    --  -83.00 -30.00 -30.00   55
 20  \w    -67.00 -41.00   1.00   16.00    --  -83.00  45.00-150.00   26
 21  \w     95.00 136.00   1.00   16.00    --  108.36  30.00  30.00   41
 22  \w     86.00 141.00   1.00   16.00    --  108.36 125.00  30.00   55
 23  \w     41.00  70.00   1.00   16.00    --  108.36 -45.00   0.00   29
 24  \w    108.00 155.00   1.00   16.00    --  108.36  61.00 -60.00   47
 25  \w     35.00  76.00   1.00   16.00    --  108.36 -45.00  30.00   41
 26  \w     78.00 105.00   1.00   16.00    --  108.36  61.00 -60.00   27
 27  \w    105.00 154.00   1.00   16.00    --  108.36  45.00-150.00   49
 28  \w     33.00  58.00   1.00   16.00    --  108.36 -77.00  90.00   25
 29  \w    106.00 132.00   1.00   16.00    --  108.36 -77.00  90.00   26
 30  \w     56.00  90.00   1.00   16.00    --  108.36 -94.00  60.00   34
 31  \w     46.00 109.00   1.00   16.00    --  108.36 -94.00 -30.00   63
 32  \w     34.00  73.00   1.00   16.00    --  108.36 -45.00 -60.00   39
;
_diffrn_measurement_device 'four-circle\k-geometry diffractometer'
_diffrn_measurement_device_type 'Agilent SuperNova'
_diffrn_measurement_method '\w scans'
_diffrn_orient_matrix_type 'CrysAlisPro convention (1999,Acta A55,543-557)'
_diffrn_orient_matrix_UB_11 -0.0137881
_diffrn_orient_matrix_UB_12 -0.1073925
_diffrn_orient_matrix_UB_13 -0.0102159
_diffrn_orient_matrix_UB_21 -0.0260146
_diffrn_orient_matrix_UB_22 -0.0292825
_diffrn_orient_matrix_UB_23 0.0348397
_diffrn_orient_matrix_UB_31 -0.1852872
_diffrn_orient_matrix_UB_32 0.0121754
_diffrn_orient_matrix_UB_33 -0.0060493
_diffrn_radiation_monochromator 'Multilayer optics'
_diffrn_radiation_probe x-ray
_diffrn_radiation_type CuK\a
_diffrn_radiation_wavelength 1.54184
_diffrn_reflns_av_R_equivalents 0.0714
_diffrn_reflns_av_unetI/netI 0.106
_diffrn_reflns_Laue_measured_fraction_full 0.999
_diffrn_reflns_Laue_measured_fraction_max 0.999
_diffrn_reflns_limit_h_max 6
_diffrn_reflns_limit_h_min -9
_diffrn_reflns_limit_k_max 16
_diffrn_reflns_limit_k_min -16
_diffrn_reflns_limit_l_max 51
_diffrn_reflns_limit_l_min -50
_diffrn_reflns_number 38166
_diffrn_reflns_point_group_measured_fraction_max 0.999
_diffrn_reflns_theta_full 67.684
_diffrn_reflns_theta_max 69.998
_diffrn_reflns_theta_min 3.381
_diffrn_source 'micro-focus sealed X-ray tube'
_diffrn_source_current 0.8
_diffrn_source_power 0.04
_diffrn_source_voltage 50
_exptl_absorpt_coefficient_mu 0.572
_exptl_absorpt_correction_T_max 0.986
_exptl_absorpt_correction_T_min 0.922
_exptl_absorpt_correction_type analytical
_exptl_absorpt_process_details
;
        CrysAlisPro 1.171.38.46 (Rigaku Oxford Diffraction, 2015)
Analytical numeric absorption correction using a multifaceted crystal
                        model based on expressions derived by R.C. Clark & J.S.
        (Clark, R. C. & Reid, J. S. (1995). Acta Cryst. A51, 887-897)
        Empirical absorption correction using spherical harmonics,
 implemented in SCALE3 ABSPACK scaling algorithm.
;
_exptl_crystal_colour orange
_exptl_crystal_density_diffrn 1.275
_exptl_crystal_density_method 'not measured'
_exptl_crystal_description needle
_exptl_crystal_F_000 1936
_exptl_crystal_size_max 0.242
_exptl_crystal_size_mid 0.062
_exptl_crystal_size_min 0.025
_refine_diff_density_max 0.995
_refine_diff_density_min -0.513
_refine_diff_density_rms 0.133
_refine_ls_extinction_method none
_refine_ls_goodness_of_fit_ref 1.166
_refine_ls_hydrogen_treatment constr
_refine_ls_matrix_type full
_refine_ls_number_parameters 633
_refine_ls_number_reflns 8951
_refine_ls_number_restraints 6
_refine_ls_restrained_S_all 1.168
_refine_ls_R_factor_all 0.1608
_refine_ls_R_factor_gt 0.1194
_refine_ls_shift/su_max 0
_refine_ls_shift/su_mean 0
_refine_ls_structure_factor_coef Fsqd
_refine_ls_weighting_details 'w=1/[\s^2^(Fo^2^)+(0.2000P)^2^] where P=(Fo^2^+2Fc^2^)/3'
_refine_ls_weighting_scheme calc
_refine_ls_wR_factor_gt 0.3253
_refine_ls_wR_factor_ref 0.371
_reflns_number_gt 4969
_reflns_number_total 8951
_reflns_threshold_expression 'I > 2\s(I)'
_cod_data_source_file jo8b03207_si_002.cif
_cod_data_source_block a20170128_adp28f1d
_cod_database_code 4033896

loop_
_space_group_symop_operation_xyz
'x, y, z'
'-x+1/2, y+1/2, -z+1/2'
'-x, -y, -z'
'x-1/2, -y-1/2, z-1/2'

loop_
_atom_site_label
_atom_site_type_symbol
_atom_site_fract_x
_atom_site_fract_y
_atom_site_fract_z
_atom_site_U_iso_or_equiv
_atom_site_adp_type
_atom_site_occupancy
_atom_site_calc_flag
O1A O 0.8071(3) 0.66868(16) 0.23343(6) 0.0220(6) Uani 1 d
C1A C 0.7699(4) 0.7254(2) 0.25871(8) 0.0192(7) Uani 1 d
C2A C 0.8176(4) 0.8225(2) 0.26186(8) 0.0213(7) Uani 1 d
H2A H 0.877077 0.852821 0.245747 0.026 Uiso 1 calc
C3A C 0.7770(4) 0.8748(2) 0.28896(8) 0.0200(7) Uani 1 d
H3A H 0.808377 0.941055 0.290972 0.024 Uiso 1 calc
C4A C 0.6917(4) 0.8318(2) 0.31293(8) 0.0158(7) Uani 1 d
C5A C 0.6524(4) 0.8840(2) 0.34101(8) 0.0203(7) Uani 1 d
H5A H 0.685385 0.949925 0.343387 0.024 Uiso 1 calc
C6A C 0.5689(4) 0.8413(2) 0.36430(8) 0.0200(7) Uani 1 d
H6A H 0.543015 0.878498 0.382445 0.024 Uiso 1 calc
C7A C 0.5183(4) 0.7416(2) 0.36241(8) 0.0156(7) Uani 1 d
C8A C 0.4348(4) 0.6955(2) 0.38710(8) 0.0172(7) Uani 1 d
C9A C 0.3919(4) 0.7475(3) 0.41527(8) 0.0239(8) Uani 1 d
H9A H 0.417514 0.81468 0.417104 0.029 Uiso 1 calc
C10A C 0.3163(5) 0.7032(3) 0.43918(9) 0.0267(8) Uani 1 d
H10A H 0.291868 0.73969 0.457589 0.032 Uiso 1 calc
C11A C 0.2721(4) 0.6028(3) 0.43744(9) 0.0246(8) Uani 1 d
C12A C 0.1930(5) 0.5560(3) 0.46179(9) 0.0305(9) Uani 1 d
H12A H 0.170738 0.590964 0.480623 0.037 Uiso 1 calc
C13A C 0.1460(5) 0.4591(3) 0.45904(10) 0.0349(9) Uani 1 d
H13A H 0.091083 0.428672 0.47577 0.042 Uiso 1 calc
C14A C 0.1796(5) 0.4067(3) 0.43173(10) 0.0300(9) Uani 1 d
H14A H 0.146585 0.340739 0.429842 0.036 Uiso 1 calc
C15A C 0.2618(4) 0.4506(3) 0.40693(9) 0.0222(7) Uani 1 d
C16A C 0.2997(4) 0.3981(2) 0.37875(9) 0.0229(8) Uani 1 d
H16A H 0.268151 0.331952 0.376595 0.028 Uiso 1 calc
C17A C 0.3803(4) 0.4415(2) 0.35500(8) 0.0206(7) Uani 1 d
H17A H 0.404677 0.404673 0.336674 0.025 Uiso 1 calc
C18A C 0.4291(4) 0.5411(2) 0.35695(8) 0.0177(7) Uani 1 d
C19A C 0.5125(4) 0.5870(2) 0.33189(8) 0.0154(7) Uani 1 d
C20A C 0.5536(4) 0.5361(2) 0.30358(8) 0.0201(7) Uani 1 d
H20A H 0.524208 0.469619 0.301341 0.024 Uiso 1 calc
C21A C 0.6341(4) 0.5801(2) 0.27958(8) 0.0175(7) Uani 1 d
H21A H 0.65785 0.544174 0.261022 0.021 Uiso 1 calc
C22A C 0.6821(4) 0.6790(2) 0.28234(8) 0.0167(7) Uani 1 d
C23A C 0.6420(4) 0.7327(2) 0.30989(8) 0.0148(7) Uani 1 d
C24A C 0.5572(4) 0.6866(2) 0.33476(8) 0.0139(6) Uani 1 d
C25A C 0.3921(4) 0.5958(2) 0.38444(8) 0.0182(7) Uani 1 d
C26A C 0.3096(4) 0.5499(2) 0.40969(8) 0.0189(7) Uani 1 d
C27A C 0.8984(4) 0.7121(2) 0.20876(8) 0.0199(7) Uani 1 d
H27A H 1.006509 0.733373 0.217603 0.024 Uiso 1 calc
H27B H 0.839828 0.769545 0.199743 0.024 Uiso 1 calc
C28A C 0.9176(4) 0.6366(2) 0.18316(8) 0.0174(7) Uani 1 d
H28A H 0.808648 0.614407 0.175059 0.021 Uiso 1 calc
H28B H 0.976685 0.579821 0.19247 0.021 Uiso 1 calc
C29A C 1.0103(4) 0.6767(2) 0.15555(8) 0.0196(7) Uani 1 d
H29A H 1.11868 0.69953 0.163776 0.024 Uiso 1 calc
H29B H 0.950653 0.733319 0.146245 0.024 Uiso 1 calc
C30A C 1.0324(4) 0.6011(2) 0.12938(8) 0.0194(7) Uani 1 d
H30A H 1.092935 0.544955 0.138804 0.023 Uiso 1 calc
H30B H 0.923771 0.577539 0.121597 0.023 Uiso 1 calc
C31A C 1.1224(4) 0.6383(2) 0.10107(8) 0.0213(7) Uani 1 d
H31A H 1.231358 0.661889 0.108643 0.026 Uiso 1 calc
H31B H 1.061801 0.693974 0.091317 0.026 Uiso 1 calc
C32A C 1.1420(5) 0.5593(3) 0.07561(9) 0.0294(8) Uani 1 d
H32A H 1.206389 0.504959 0.085186 0.035 Uiso 1 calc
H32B H 1.033108 0.53379 0.068793 0.035 Uiso 1 calc
C33A C 1.2246(6) 0.5961(4) 0.04671(11) 0.0433(11) Uani 1 d
H33A H 1.329447 0.626667 0.053715 0.052 Uiso 1 calc
H33B H 1.155521 0.646698 0.036072 0.052 Uiso 1 calc
C34A C 1.2562(8) 0.5166(5) 0.02294(14) 0.0687(17) Uani 1 d
H34A H 1.326838 0.467028 0.033181 0.103 Uiso 1 calc
H34B H 1.309669 0.544228 0.004644 0.103 Uiso 1 calc
H34C H 1.152651 0.486855 0.015596 0.103 Uiso 1 calc
O1B O 0.1920(3) 0.61327(16) 0.26798(6) 0.0202(5) Uani 1 d
C1B C 0.2286(4) 0.5561(2) 0.24269(8) 0.0186(7) Uani 1 d
C2B C 0.1800(4) 0.4592(2) 0.23938(8) 0.0218(7) Uani 1 d
H2B H 0.119742 0.428987 0.255403 0.026 Uiso 1 calc
C3B C 0.2206(4) 0.4072(2) 0.21242(8) 0.0201(7) Uani 1 d
H3B H 0.188702 0.341037 0.210369 0.024 Uiso 1 calc
C4B C 0.3074(4) 0.4503(2) 0.18828(8) 0.0171(7) Uani 1 d
C5B C 0.3465(4) 0.3979(2) 0.16024(8) 0.0201(7) Uani 1 d
H5B H 0.312617 0.332155 0.15781 0.024 Uiso 1 calc
C6B C 0.4309(4) 0.4402(2) 0.13709(8) 0.0199(7) Uani 1 d
H6B H 0.457863 0.402947 0.119015 0.024 Uiso 1 calc
C7B C 0.4808(4) 0.5404(2) 0.13925(8) 0.0183(7) Uani 1 d
C8B C 0.5642(4) 0.5856(2) 0.11441(8) 0.0178(7) Uani 1 d
C9B C 0.6083(4) 0.5341(3) 0.08635(9) 0.0253(8) Uani 1 d
H9B H 0.58429 0.466728 0.084565 0.03 Uiso 1 calc
C10B C 0.6830(5) 0.5789(3) 0.06237(9) 0.0309(9) Uani 1 d
H10B H 0.708365 0.542487 0.044009 0.037 Uiso 1 calc
C11B C 0.7250(4) 0.6803(3) 0.06402(9) 0.0260(8) Uani 1 d
C12B C 0.8038(5) 0.7275(3) 0.03928(10) 0.0338(9) Uani 1 d
H12B H 0.824736 0.693079 0.020267 0.041 Uiso 1 calc
C13B C 0.8508(5) 0.8238(3) 0.04252(10) 0.0354(10) Uani 1 d
H13B H 0.906176 0.854622 0.025932 0.042 Uiso 1 calc
C14B C 0.8174(5) 0.8757(3) 0.06988(9) 0.0293(8) Uani 1 d
H14B H 0.849662 0.941814 0.071789 0.035 Uiso 1 calc
C15B C 0.7366(4) 0.8313(3) 0.09471(9) 0.0227(7) Uani 1 d
C16B C 0.6993(4) 0.8837(2) 0.12297(9) 0.0237(8) Uani 1 d
H16B H 0.731644 0.949728 0.125188 0.028 Uiso 1 calc
C17B C 0.6188(4) 0.8407(2) 0.14656(9) 0.0213(7) Uani 1 d
H17B H 0.594479 0.877699 0.164851 0.026 Uiso 1 calc
C18B C 0.5689(4) 0.7406(2) 0.14475(8) 0.0162(7) Uani 1 d
C19B C 0.4861(4) 0.6944(2) 0.16965(8) 0.0160(7) Uani 1 d
C20B C 0.4447(4) 0.7458(2) 0.19807(8) 0.0176(7) Uani 1 d
H20B H 0.474659 0.812244 0.200379 0.021 Uiso 1 calc
C21B C 0.3641(4) 0.7021(2) 0.22166(8) 0.0204(7) Uani 1 d
H21B H 0.339184 0.738222 0.240093 0.024 Uiso 1 calc
C22B C 0.3162(4) 0.6020(2) 0.21911(8) 0.0152(7) Uani 1 d
C23B C 0.3553(4) 0.5491(2) 0.19149(8) 0.0142(7) Uani 1 d
C24B C 0.4427(4) 0.5952(2) 0.16680(8) 0.0145(7) Uani 1 d
C25B C 0.6072(4) 0.6860(2) 0.11729(8) 0.0184(7) Uani 1 d
C26B C 0.6881(4) 0.7332(3) 0.09205(8) 0.0202(7) Uani 1 d
C27B C 0.1005(4) 0.5705(2) 0.29257(8) 0.0186(7) Uani 1 d
H27C H 0.158526 0.512949 0.301637 0.022 Uiso 1 calc
H27D H -0.007652 0.549439 0.283676 0.022 Uiso 1 calc
C28B C 0.0813(4) 0.6461(2) 0.31817(8) 0.0181(7) Uani 1 d
H28C H 0.021536 0.702735 0.308917 0.022 Uiso 1 calc
H28D H 0.190105 0.668549 0.326241 0.022 Uiso 1 calc
C29B C -0.0111(4) 0.6050(2) 0.34583(8) 0.0172(7) Uani 1 d
H29C H 0.049191 0.548402 0.354943 0.021 Uiso 1 calc
H29D H -0.119195 0.581887 0.337534 0.021 Uiso 1 calc
C30B C -0.0348(4) 0.6793(2) 0.37236(8) 0.0182(7) Uani 1 d
H30C H 0.073134 0.703328 0.380392 0.022 Uiso 1 calc
H30D H -0.096987 0.735339 0.363348 0.022 Uiso 1 calc
C31B C -0.1244(4) 0.6375(2) 0.40024(8) 0.0218(7) Uani 1 d
H31C H -0.232672 0.614034 0.392188 0.026 Uiso 1 calc
H31D H -0.062796 0.58092 0.409028 0.026 Uiso 1 calc
C32B C -0.1474(5) 0.7103(3) 0.42707(9) 0.0267(8) Uani 1 d
H32C H -0.21264 0.765894 0.418594 0.032 Uiso 1 calc
H32D H -0.039645 0.735416 0.434803 0.032 Uiso 1 calc
C33B C -0.2326(5) 0.6652(3) 0.45506(10) 0.0370(10) Uani 1 d
H33C H -0.338896 0.638457 0.447141 0.044 Uiso 1 calc
H33D H -0.165812 0.610515 0.463788 0.044 Uiso 1 calc
C34B C -0.2604(7) 0.7373(4) 0.48175(12) 0.0584(15) Uani 1 d
H34D H -0.328261 0.791016 0.473392 0.088 Uiso 1 calc
H34E H -0.155354 0.762803 0.490109 0.088 Uiso 1 calc
H34F H -0.315433 0.704599 0.498957 0.088 Uiso 1 calc

loop_
_atom_site_aniso_label
_atom_site_aniso_U_11
_atom_site_aniso_U_22
_atom_site_aniso_U_33
_atom_site_aniso_U_23
_atom_site_aniso_U_13
_atom_site_aniso_U_12
O1A 0.0245(13) 0.0155(11) 0.0269(13) -0.0012(9) 0.0091(10) -0.0010(10)
C1A 0.0183(17) 0.0165(15) 0.0227(17) 0.0007(12) 0.0001(12) 0.0044(13)
C2A 0.0199(18) 0.0173(16) 0.0270(17) 0.0009(13) 0.0037(13) -0.0004(13)
C3A 0.0209(18) 0.0094(14) 0.0298(18) 0.0016(12) 0.0007(13) -0.0009(12)
C4A 0.0100(15) 0.0111(14) 0.0263(17) -0.0001(12) 0.0009(12) -0.0001(11)
C5A 0.0189(17) 0.0111(14) 0.0310(18) -0.0030(12) 0.0018(13) -0.0012(12)
C6A 0.0157(17) 0.0124(15) 0.0320(18) -0.0034(12) 0.0025(13) -0.0003(12)
C7A 0.0071(15) 0.0134(15) 0.0263(17) 0.0004(12) 0.0006(12) 0.0024(12)
C8A 0.0114(16) 0.0173(15) 0.0228(16) -0.0009(12) 0.0007(12) -0.0006(12)
C9A 0.0225(19) 0.0224(17) 0.0269(18) -0.0037(13) 0.0029(13) -0.0044(14)
C10A 0.0205(19) 0.033(2) 0.0274(18) -0.0024(15) 0.0044(14) -0.0044(15)
C11A 0.0179(18) 0.0292(19) 0.0265(18) 0.0040(14) 0.0001(13) 0.0013(14)
C12A 0.028(2) 0.037(2) 0.0266(19) 0.0027(16) 0.0016(15) -0.0008(17)
C13A 0.028(2) 0.043(2) 0.035(2) 0.0135(17) 0.0085(16) -0.0020(18)
C14A 0.025(2) 0.0246(18) 0.041(2) 0.0119(15) 0.0062(15) 0.0007(15)
C15A 0.0154(17) 0.0198(16) 0.0315(19) 0.0069(13) 0.0016(13) 0.0023(13)
C16A 0.0180(18) 0.0110(14) 0.040(2) 0.0057(13) 0.0034(14) 0.0006(13)
C17A 0.0150(17) 0.0133(15) 0.0336(18) 0.0028(13) 0.0018(13) 0.0018(12)
C18A 0.0071(15) 0.0125(15) 0.0337(19) 0.0017(12) 0.0019(12) -0.0006(12)
C19A 0.0097(13) 0.0126(12) 0.0237(13) 0.0023(10) 0.0006(10) 0.0033(10)
C20A 0.0186(18) 0.0094(14) 0.0322(19) -0.0019(12) 0.0009(13) -0.0038(12)
C21A 0.0083(15) 0.0138(15) 0.0304(17) -0.0059(12) 0.0014(12) -0.0017(12)
C22A 0.0102(16) 0.0165(15) 0.0233(16) 0.0000(12) -0.0016(12) 0.0020(12)
C23A 0.0105(15) 0.0110(14) 0.0227(16) 0.0024(11) -0.0019(12) 0.0044(12)
C24A 0.0068(15) 0.0109(14) 0.0237(16) 0.0000(11) -0.0019(11) -0.0007(11)
C25A 0.0086(15) 0.0165(15) 0.0291(18) 0.0014(12) -0.0024(12) -0.0008(12)
C26A 0.0073(15) 0.0210(16) 0.0281(17) 0.0045(13) -0.0023(12) 0.0013(12)
C27A 0.0232(18) 0.0130(15) 0.0235(16) 0.0012(12) 0.0021(13) -0.0020(13)
C28A 0.0109(16) 0.0139(15) 0.0279(17) 0.0018(12) 0.0055(12) 0.0012(12)
C29A 0.0206(18) 0.0142(15) 0.0243(17) -0.0003(12) 0.0037(13) 0.0036(12)
C30A 0.0172(17) 0.0129(14) 0.0282(17) 0.0011(12) 0.0037(13) 0.0006(12)
C31A 0.0192(18) 0.0152(15) 0.0299(18) 0.0010(13) 0.0055(13) 0.0026(13)
C32A 0.031(2) 0.0278(18) 0.0291(19) -0.0081(15) -0.0007(15) 0.0057(16)
C33A 0.041(3) 0.055(3) 0.035(2) -0.0037(19) 0.0114(18) 0.016(2)
C34A 0.068(4) 0.087(4) 0.053(3) -0.027(3) 0.018(3) 0.004(3)
O1B 0.0186(12) 0.0157(11) 0.0272(12) -0.0022(9) 0.0092(9) -0.0007(9)
C1B 0.0098(16) 0.0165(15) 0.0290(18) 0.0004(12) -0.0018(12) -0.0013(12)
C2B 0.0216(18) 0.0145(15) 0.0296(18) 0.0037(13) 0.0034(13) -0.0011(13)
C3B 0.0178(17) 0.0106(14) 0.0321(18) 0.0043(12) 0.0019(13) -0.0001(12)
C4B 0.0133(16) 0.0122(14) 0.0257(17) 0.0028(12) 0.0010(12) 0.0029(12)
C5B 0.0202(17) 0.0088(14) 0.0310(18) -0.0014(12) -0.0013(13) 0.0023(12)
C6B 0.0174(17) 0.0137(15) 0.0288(17) -0.0013(12) 0.0024(13) 0.0048(13)
C7B 0.0111(16) 0.0130(15) 0.0306(18) -0.0001(12) 0.0016(13) 0.0033(12)
C8B 0.0072(15) 0.0167(15) 0.0294(18) 0.0019(13) -0.0002(12) 0.0060(12)
C9B 0.0192(18) 0.0232(18) 0.034(2) -0.0035(14) 0.0038(14) -0.0026(14)
C10B 0.029(2) 0.035(2) 0.029(2) -0.0055(15) 0.0070(15) 0.0004(17)
C11B 0.0190(19) 0.0302(19) 0.0289(19) 0.0000(14) 0.0015(14) 0.0024(15)
C12B 0.030(2) 0.041(2) 0.031(2) 0.0032(17) 0.0081(16) 0.0022(18)
C13B 0.033(2) 0.040(2) 0.034(2) 0.0147(17) 0.0089(16) 0.0038(18)
C14B 0.0220(19) 0.0303(19) 0.036(2) 0.0118(16) 0.0037(15) 0.0002(15)
C15B 0.0130(17) 0.0252(17) 0.0300(18) 0.0081(14) 0.0011(13) 0.0028(14)
C16B 0.0193(18) 0.0133(15) 0.039(2) 0.0074(13) 0.0062(14) 0.0019(13)
C17B 0.0168(17) 0.0128(15) 0.0348(19) -0.0003(13) 0.0051(13) 0.0036(13)
C18B 0.0088(15) 0.0128(15) 0.0271(17) 0.0023(12) 0.0013(12) 0.0027(12)
C19B 0.0082(15) 0.0130(15) 0.0269(17) -0.0017(12) 0.0008(12) 0.0002(12)
C20B 0.0114(16) 0.0111(14) 0.0307(18) -0.0028(12) 0.0050(12) -0.0016(12)
C21B 0.0198(18) 0.0146(15) 0.0273(17) -0.0035(12) 0.0057(13) -0.0010(13)
C22B 0.0109(15) 0.0102(14) 0.0243(16) 0.0017(11) 0.0004(12) 0.0008(12)
C23B 0.0041(14) 0.0120(14) 0.0264(17) -0.0020(12) -0.0007(11) 0.0025(11)
C24B 0.0057(15) 0.0109(14) 0.0268(17) 0.0000(12) 0.0020(11) 0.0023(11)
C25B 0.0087(15) 0.0189(16) 0.0276(17) 0.0038(13) 0.0010(12) 0.0039(12)
C26B 0.0123(16) 0.0244(17) 0.0240(17) 0.0033(13) 0.0020(12) 0.0053(13)
C27B 0.0114(16) 0.0151(15) 0.0296(18) 0.0011(12) 0.0059(12) -0.0017(12)
C28B 0.0143(16) 0.0119(14) 0.0284(17) 0.0009(12) 0.0032(12) 0.0017(12)
C29B 0.0122(16) 0.0123(14) 0.0275(17) -0.0001(12) 0.0047(12) -0.0001(11)
C30B 0.0104(16) 0.0135(14) 0.0311(18) 0.0006(12) 0.0030(12) 0.0013(12)
C31B 0.0184(18) 0.0177(16) 0.0294(18) -0.0002(13) 0.0012(13) 0.0034(13)
C32B 0.0219(19) 0.0265(18) 0.0319(19) -0.0054(14) 0.0012(14) 0.0063(15)
C33B 0.033(2) 0.047(2) 0.031(2) -0.0033(17) 0.0042(16) 0.0136(19)
C34B 0.061(3) 0.077(4) 0.039(3) -0.015(2) 0.012(2) 0.018(3)

loop_
_atom_type_symbol
_atom_type_description
_atom_type_scat_dispersion_real
_atom_type_scat_dispersion_imag
_atom_type_scat_source
C C 0.0181 0.0091 'International Tables Vol C Tables 4.2.6.8 and 6.1.1.4'
H H 0 0 'International Tables Vol C Tables 4.2.6.8 and 6.1.1.4'
O O 0.0492 0.0322 'International Tables Vol C Tables 4.2.6.8 and 6.1.1.4'

loop_
_exptl_crystal_face_index_h
_exptl_crystal_face_index_k
_exptl_crystal_face_index_l
_exptl_crystal_face_perp_dist
-5 0 -4 0.1199
0 -9 -5 0.0406
5 0 4 0.1106
0 9 5 0.0214
0 1 -27 0.0116
0 -1 27 0.0132

loop_
_geom_angle_atom_site_label_1
_geom_angle_atom_site_label_2
_geom_angle_atom_site_label_3
_geom_angle
C1A O1A C27A 117.8(2)
O1A C1A C2A 123.2(3)
O1A C1A C22A 115.6(3)
C2A C1A C22A 121.2(3)
C1A C2A H2A 120.3
C1A C2A C3A 119.4(3)
C3A C2A H2A 120.3
C2A C3A H3A 119.4
C4A C3A C2A 121.2(3)
C4A C3A H3A 119.4
C3A C4A C5A 121.6(3)
C3A C4A C23A 119.8(3)
C23A C4A C5A 118.6(3)
C4A C5A H5A 119.4
C6A C5A C4A 121.2(3)
C6A C5A H5A 119.4
C5A C6A H6A 118.9
C5A C6A C7A 122.1(3)
C7A C6A H6A 118.9
C6A C7A C24A 118.3(3)
C8A C7A C6A 122.5(3)
C8A C7A C24A 119.3(3)
C7A C8A C9A 121.6(3)
C25A C8A C7A 120.1(3)
C25A C8A C9A 118.4(3)
C8A C9A H9A 119.2
C10A C9A C8A 121.7(3)
C10A C9A H9A 119.2
C9A C10A H10A 119.2
C9A C10A C11A 121.6(3)
C11A C10A H10A 119.2
C12A C11A C10A 122.4(3)
C12A C11A C26A 119.4(3)
C26A C11A C10A 118.2(3)
C11A C12A H12A 119.3
C13A C12A C11A 121.3(4)
C13A C12A H12A 119.3
C12A C13A H13A 120.1
C14A C13A C12A 119.9(3)
C14A C13A H13A 120.1
C13A C14A H14A 119.7
C13A C14A C15A 120.6(4)
C15A C14A H14A 119.7
C14A C15A C16A 121.7(3)
C14A C15A C26A 119.6(3)
C26A C15A C16A 118.7(3)
C15A C16A H16A 119.5
C17A C16A C15A 121.1(3)
C17A C16A H16A 119.5
C16A C17A H17A 119.2
C16A C17A C18A 121.6(3)
C18A C17A H17A 119.2
C19A C18A C17A 121.7(3)
C25A C18A C17A 118.8(3)
C25A C18A C19A 119.5(3)
C18A C19A C20A 122.3(3)
C24A C19A C18A 119.6(3)
C24A C19A C20A 118.0(3)
C19A C20A H20A 118.8
C21A C20A C19A 122.3(3)
C21A C20A H20A 118.8
C20A C21A H21A 119.8
C20A C21A C22A 120.3(3)
C22A C21A H21A 119.8
C1A C22A C21A 121.8(3)
C1A C22A C23A 118.9(3)
C21A C22A C23A 119.3(3)
C4A C23A C24A 120.4(3)
C22A C23A C4A 119.4(3)
C22A C23A C24A 120.1(3)
C19A C24A C7A 120.7(3)
C19A C24A C23A 119.9(3)
C23A C24A C7A 119.4(3)
C8A C25A C18A 120.8(3)
C8A C25A C26A 119.5(3)
C18A C25A C26A 119.6(3)
C11A C26A C15A 119.2(3)
C11A C26A C25A 120.6(3)
C15A C26A C25A 120.2(3)
O1A C27A H27A 110.2
O1A C27A H27B 110.2
O1A C27A C28A 107.6(3)
H27A C27A H27B 108.5
C28A C27A H27A 110.2
C28A C27A H27B 110.2
C27A C28A H28A 109.3
C27A C28A H28B 109.3
C27A C28A C29A 111.5(3)
H28A C28A H28B 108
C29A C28A H28A 109.3
C29A C28A H28B 109.3
C28A C29A H29A 109.1
C28A C29A H29B 109.1
C28A C29A C30A 112.4(3)
H29A C29A H29B 107.9
C30A C29A H29A 109.1
C30A C29A H29B 109.1
C29A C30A H30A 108.7
C29A C30A H30B 108.7
H30A C30A H30B 107.6
C31A C30A C29A 114.3(3)
C31A C30A H30A 108.7
C31A C30A H30B 108.7
C30A C31A H31A 109.2
C30A C31A H31B 109.2
C30A C31A C32A 112.1(3)
H31A C31A H31B 107.9
C32A C31A H31A 109.2
C32A C31A H31B 109.2
C31A C32A H32A 109
C31A C32A H32B 109
H32A C32A H32B 107.8
C33A C32A C31A 112.8(3)
C33A C32A H32A 109
C33A C32A H32B 109
C32A C33A H33A 109
C32A C33A H33B 109
C32A C33A C34A 112.7(5)
H33A C33A H33B 107.8
C34A C33A H33A 109
C34A C33A H33B 109
C33A C34A H34A 109.5
C33A C34A H34B 109.5
C33A C34A H34C 109.5
H34A C34A H34B 109.5
H34A C34A H34C 109.5
H34B C34A H34C 109.5
C1B O1B C27B 117.7(2)
O1B C1B C2B 123.7(3)
O1B C1B C22B 115.3(3)
C2B C1B C22B 121.0(3)
C1B C2B H2B 120.3
C3B C2B C1B 119.5(3)
C3B C2B H2B 120.3
C2B C3B H3B 119.3
C2B C3B C4B 121.4(3)
C4B C3B H3B 119.3
C3B C4B C5B 121.7(3)
C3B C4B C23B 119.1(3)
C23B C4B C5B 119.2(3)
C4B C5B H5B 119.4
C6B C5B C4B 121.2(3)
C6B C5B H5B 119.4
C5B C6B H6B 119.3
C5B C6B C7B 121.5(3)
C7B C6B H6B 119.3
C8B C7B C6B 121.4(3)
C8B C7B C24B 119.7(3)
C24B C7B C6B 118.9(3)
C7B C8B C9B 122.4(3)
C7B C8B C25B 119.2(3)
C25B C8B C9B 118.3(3)
C8B C9B H9B 119.1
C10B C9B C8B 121.8(3)
C10B C9B H9B 119.1
C9B C10B H10B 119.2
C9B C10B C11B 121.6(3)
C11B C10B H10B 119.2
C12B C11B C10B 122.0(4)
C12B C11B C26B 119.7(4)
C26B C11B C10B 118.3(3)
C11B C12B H12B 119.8
C13B C12B C11B 120.3(4)
C13B C12B H12B 119.8
C12B C13B H13B 119.8
C12B C13B C14B 120.4(4)
C14B C13B H13B 119.8
C13B C14B H14B 119.7
C13B C14B C15B 120.6(4)
C15B C14B H14B 119.7
C14B C15B C16B 121.6(3)
C14B C15B C26B 120.1(3)
C26B C15B C16B 118.4(3)
C15B C16B H16B 119.4
C17B C16B C15B 121.1(3)
C17B C16B H16B 119.4
C16B C17B H17B 119
C16B C17B C18B 121.9(3)
C18B C17B H17B 119
C19B C18B C17B 122.3(3)
C25B C18B C17B 118.3(3)
C25B C18B C19B 119.4(3)
C18B C19B C20B 121.9(3)
C24B C19B C18B 119.8(3)
C24B C19B C20B 118.3(3)
C19B C20B H20B 119.1
C21B C20B C19B 121.9(3)
C21B C20B H20B 119.1
C20B C21B H21B 119.5
C20B C21B C22B 120.9(3)
C22B C21B H21B 119.5
C1B C22B C21B 122.0(3)
C1B C22B C23B 119.3(3)
C23B C22B C21B 118.7(3)
C4B C23B C24B 120.1(3)
C22B C23B C4B 119.7(3)
C22B C23B C24B 120.2(3)
C7B C24B C23B 119.2(3)
C19B C24B C7B 120.9(3)
C19B C24B C23B 119.9(3)
C8B C25B C26B 119.8(3)
C18B C25B C8B 121.0(3)
C18B C25B C26B 119.2(3)
C11B C26B C25B 120.1(3)
C15B C26B C11B 118.8(3)
C15B C26B C25B 121.0(3)
O1B C27B H27C 110.1
O1B C27B H27D 110.1
O1B C27B C28B 107.8(3)
H27C C27B H27D 108.5
C28B C27B H27C 110.1
C28B C27B H27D 110.1
C27B C28B H28C 109.4
C27B C28B H28D 109.4
C27B C28B C29B 111.1(3)
H28C C28B H28D 108
C29B C28B H28C 109.4
C29B C28B H28D 109.4
C28B C29B H29C 109
C28B C29B H29D 109
C28B C29B C30B 113.1(3)
H29C C29B H29D 107.8
C30B C29B H29C 109
C30B C29B H29D 109
C29B C30B H30C 109
C29B C30B H30D 109
H30C C30B H30D 107.8
C31B C30B C29B 112.9(3)
C31B C30B H30C 109
C31B C30B H30D 109
C30B C31B H31C 108.8
C30B C31B H31D 108.8
H31C C31B H31D 107.7
C32B C31B C30B 113.6(3)
C32B C31B H31C 108.8
C32B C31B H31D 108.8
C31B C32B H32C 109.2
C31B C32B H32D 109.2
C31B C32B C33B 112.2(3)
H32C C32B H32D 107.9
C33B C32B H32C 109.2
C33B C32B H32D 109.2
C32B C33B H33C 109
C32B C33B H33D 109
H33C C33B H33D 107.8
C34B C33B C32B 113.0(4)
C34B C33B H33C 109
C34B C33B H33D 109
C33B C34B H34D 109.5
C33B C34B H34E 109.5
C33B C34B H34F 109.5
H34D C34B H34E 109.5
H34D C34B H34F 109.5
H34E C34B H34F 109.5

loop_
_geom_bond_atom_site_label_1
_geom_bond_atom_site_label_2
_geom_bond_distance
O1A C1A 1.363(4)
O1A C27A 1.438(4)
C1A C2A 1.398(5)
C1A C22A 1.407(5)
C2A H2A 0.95
C2A C3A 1.399(5)
C3A H3A 0.95
C3A C4A 1.387(5)
C4A C5A 1.430(5)
C4A C23A 1.426(4)
C5A H5A 0.95
C5A C6A 1.356(5)
C6A H6A 0.95
C6A C7A 1.434(4)
C7A C8A 1.420(5)
C7A C24A 1.434(4)
C8A C9A 1.439(5)
C8A C25A 1.420(5)
C9A H9A 0.95
C9A C10A 1.351(5)
C10A H10A 0.95
C10A C11A 1.429(5)
C11A C12A 1.396(5)
C11A C26A 1.419(5)
C12A H12A 0.95
C12A C13A 1.392(6)
C13A H13A 0.95
C13A C14A 1.391(6)
C14A H14A 0.95
C14A C15A 1.405(5)
C15A C16A 1.432(5)
C15A C26A 1.424(5)
C16A H16A 0.95
C16A C17A 1.361(5)
C17A H17A 0.95
C17A C18A 1.430(4)
C18A C19A 1.429(5)
C18A C25A 1.422(5)
C19A C20A 1.433(5)
C19A C24A 1.423(4)
C20A H20A 0.95
C20A C21A 1.372(5)
C21A H21A 0.95
C21A C22A 1.421(4)
C22A C23A 1.423(4)
C23A C24A 1.432(4)
C25A C26A 1.432(5)
C27A H27A 0.99
C27A H27B 0.99
C27A C28A 1.507(4)
C28A H28A 0.99
C28A H28B 0.99
C28A C29A 1.521(4)
C29A H29A 0.99
C29A H29B 0.99
C29A C30A 1.529(4)
C30A H30A 0.99
C30A H30B 0.99
C30A C31A 1.518(4)
C31A H31A 0.99
C31A H31B 0.99
C31A C32A 1.537(5)
C32A H32A 0.99
C32A H32B 0.99
C32A C33A 1.506(6)
C33A H33A 0.99
C33A H33B 0.99
C33A C34A 1.511(7)
C34A H34A 0.98
C34A H34B 0.98
C34A H34C 0.98
O1B C1B 1.366(4)
O1B C27B 1.433(4)
C1B C2B 1.397(5)
C1B C22B 1.403(5)
C2B H2B 0.95
C2B C3B 1.392(5)
C3B H3B 0.95
C3B C4B 1.399(5)
C4B C5B 1.429(5)
C4B C23B 1.420(4)
C5B H5B 0.95
C5B C6B 1.353(5)
C6B H6B 0.95
C6B C7B 1.440(4)
C7B C8B 1.419(5)
C7B C24B 1.427(5)
C8B C9B 1.435(5)
C8B C25B 1.430(5)
C9B H9B 0.95
C9B C10B 1.353(5)
C10B H10B 0.95
C10B C11B 1.439(5)
C11B C12B 1.408(5)
C11B C26B 1.428(5)
C12B H12B 0.95
C12B C13B 1.386(6)
C13B H13B 0.95
C13B C14B 1.389(6)
C14B H14B 0.95
C14B C15B 1.403(5)
C15B C16B 1.433(5)
C15B C26B 1.410(5)
C16B H16B 0.95
C16B C17B 1.354(5)
C17B H17B 0.95
C17B C18B 1.437(4)
C18B C19B 1.424(4)
C18B C25B 1.422(5)
C19B C20B 1.440(4)
C19B C24B 1.415(4)
C20B H20B 0.95
C20B C21B 1.359(5)
C21B H21B 0.95
C21B C22B 1.434(4)
C22B C23B 1.418(4)
C23B C24B 1.437(4)
C25B C26B 1.434(5)
C27B H27C 0.99
C27B H27D 0.99
C27B C28B 1.508(4)
C28B H28C 0.99
C28B H28D 0.99
C28B C29B 1.526(4)
C29B H29C 0.99
C29B H29D 0.99
C29B C30B 1.529(4)
C30B H30C 0.99
C30B H30D 0.99
C30B C31B 1.525(5)
C31B H31C 0.99
C31B H31D 0.99
C31B C32B 1.524(5)
C32B H32C 0.99
C32B H32D 0.99
C32B C33B 1.528(6)
C33B H33C 0.99
C33B H33D 0.99
C33B C34B 1.522(6)
C34B H34D 0.98
C34B H34E 0.98
C34B H34F 0.98

loop_
_geom_torsion_atom_site_label_1
_geom_torsion_atom_site_label_2
_geom_torsion_atom_site_label_3
_geom_torsion_atom_site_label_4
_geom_torsion
O1A C1A C2A C3A -178.6(3)
O1A C1A C22A C21A -0.9(5)
O1A C1A C22A C23A 178.5(3)
O1A C27A C28A C29A 178.9(3)
C1A O1A C27A C28A -177.7(3)
C1A C2A C3A C4A 0.7(5)
C1A C22A C23A C4A -0.1(5)
C1A C22A C23A C24A -178.1(3)
C2A C1A C22A C21A -179.4(3)
C2A C1A C22A C23A -0.1(5)
C2A C3A C4A C5A 178.8(3)
C2A C3A C4A C23A -0.9(5)
C3A C4A C5A C6A 179.9(3)
C3A C4A C23A C22A 0.6(5)
C3A C4A C23A C24A 178.6(3)
C4A C5A C6A C7A 1.2(5)
C4A C23A C24A C7A 1.8(5)
C4A C23A C24A C19A -178.1(3)
C5A C4A C23A C22A -179.1(3)
C5A C4A C23A C24A -1.1(5)
C5A C6A C7A C8A 178.2(3)
C5A C6A C7A C24A -0.4(5)
C6A C7A C8A C9A 1.7(5)
C6A C7A C8A C25A -178.0(3)
C6A C7A C24A C19A 178.9(3)
C6A C7A C24A C23A -1.0(4)
C7A C8A C9A C10A -178.2(3)
C7A C8A C25A C18A -1.2(5)
C7A C8A C25A C26A 179.2(3)
C8A C7A C24A C19A 0.2(5)
C8A C7A C24A C23A -179.7(3)
C8A C9A C10A C11A -1.2(6)
C8A C25A C26A C11A -0.8(5)
C8A C25A C26A C15A 178.2(3)
C9A C8A C25A C18A 179.1(3)
C9A C8A C25A C26A -0.5(5)
C9A C10A C11A C12A -179.6(4)
C9A C10A C11A C26A -0.1(5)
C10A C11A C12A C13A 177.7(4)
C10A C11A C26A C15A -177.9(3)
C10A C11A C26A C25A 1.1(5)
C11A C12A C13A C14A 0.7(6)
C12A C11A C26A C15A 1.6(5)
C12A C11A C26A C25A -179.4(3)
C12A C13A C14A C15A 0.5(6)
C13A C14A C15A C16A 179.2(3)
C13A C14A C15A C26A -0.7(6)
C14A C15A C16A C17A -179.6(3)
C14A C15A C26A C11A -0.4(5)
C14A C15A C26A C25A -179.4(3)
C15A C16A C17A C18A -0.6(5)
C16A C15A C26A C11A 179.7(3)
C16A C15A C26A C25A 0.8(5)
C16A C17A C18A C19A -179.4(3)
C16A C17A C18A C25A -0.1(5)
C17A C18A C19A C20A -0.7(5)
C17A C18A C19A C24A 179.4(3)
C17A C18A C25A C8A -178.5(3)
C17A C18A C25A C26A 1.1(5)
C18A C19A C20A C21A -179.8(3)
C18A C19A C24A C7A -0.5(5)
C18A C19A C24A C23A 179.4(3)
C18A C25A C26A C11A 179.7(3)
C18A C25A C26A C15A -1.4(5)
C19A C18A C25A C8A 0.9(5)
C19A C18A C25A C26A -179.6(3)
C19A C20A C21A C22A 0.9(5)
C20A C19A C24A C7A 179.5(3)
C20A C19A C24A C23A -0.5(5)
C20A C21A C22A C1A 177.7(3)
C20A C21A C22A C23A -1.6(5)
C21A C22A C23A C4A 179.2(3)
C21A C22A C23A C24A 1.3(5)
C22A C1A C2A C3A -0.2(5)
C22A C23A C24A C7A 179.8(3)
C22A C23A C24A C19A -0.2(5)
C23A C4A C5A C6A -0.4(5)
C24A C7A C8A C9A -179.6(3)
C24A C7A C8A C25A 0.6(5)
C24A C19A C20A C21A 0.2(5)
C25A C8A C9A C10A 1.5(5)
C25A C18A C19A C20A 179.9(3)
C25A C18A C19A C24A 0.0(5)
C26A C11A C12A C13A -1.8(6)
C26A C15A C16A C17A 0.2(5)
C27A O1A C1A C2A -0.8(5)
C27A O1A C1A C22A -179.3(3)
C27A C28A C29A C30A 179.6(3)
C28A C29A C30A C31A 179.2(3)
C29A C30A C31A C32A 179.7(3)
C30A C31A C32A C33A 177.6(3)
C31A C32A C33A C34A 175.3(4)
O1B C1B C2B C3B 178.8(3)
O1B C1B C22B C21B 0.3(5)
O1B C1B C22B C23B -178.1(3)
O1B C27B C28B C29B -178.3(3)
C1B O1B C27B C28B 177.9(3)
C1B C2B C3B C4B -0.9(5)
C1B C22B C23B C4B -0.8(5)
C1B C22B C23B C24B 179.0(3)
C2B C1B C22B C21B 178.6(3)
C2B C1B C22B C23B 0.2(5)
C2B C3B C4B C5B -178.7(3)
C2B C3B C4B C23B 0.2(5)
C3B C4B C5B C6B -179.8(3)
C3B C4B C23B C22B 0.6(5)
C3B C4B C23B C24B -179.2(3)
C4B C5B C6B C7B -1.8(5)
C4B C23B C24B C7B -0.3(5)
C4B C23B C24B C19B 178.2(3)
C5B C4B C23B C22B 179.6(3)
C5B C4B C23B C24B -0.2(5)
C5B C6B C7B C8B -177.7(3)
C5B C6B C7B C24B 1.3(5)
C6B C7B C8B C9B -2.1(5)
C6B C7B C8B C25B 178.3(3)
C6B C7B C24B C19B -178.6(3)
C6B C7B C24B C23B -0.2(5)
C7B C8B C9B C10B 177.8(3)
C7B C8B C25B C18B 0.6(5)
C7B C8B C25B C26B -178.6(3)
C8B C7B C24B C19B 0.3(5)
C8B C7B C24B C23B 178.7(3)
C8B C9B C10B C11B 1.2(6)
C8B C25B C26B C11B 0.3(5)
C8B C25B C26B C15B -177.9(3)
C9B C8B C25B C18B -179.1(3)
C9B C8B C25B C26B 1.7(5)
C9B C10B C11B C12B 179.6(4)
C9B C10B C11B C26B 1.0(6)
C10B C11B C12B C13B -176.2(4)
C10B C11B C26B C15B 176.6(3)
C10B C11B C26B C25B -1.7(5)
C11B C12B C13B C14B -1.5(6)
C12B C11B C26B C15B -2.1(5)
C12B C11B C26B C25B 179.6(3)
C12B C13B C14B C15B 0.4(6)
C13B C14B C15B C16B -179.3(3)
C13B C14B C15B C26B -0.1(6)
C14B C15B C16B C17B 178.8(3)
C14B C15B C26B C11B 0.9(5)
C14B C15B C26B C25B 179.2(3)
C15B C16B C17B C18B 0.9(6)
C16B C15B C26B C11B -179.9(3)
C16B C15B C26B C25B -1.6(5)
C16B C17B C18B C19B 179.1(3)
C16B C17B C18B C25B 0.4(5)
C17B C18B C19B C20B 1.0(5)
C17B C18B C19B C24B -178.8(3)
C17B C18B C25B C8B 178.6(3)
C17B C18B C25B C26B -2.2(5)
C18B C19B C20B C21B 179.3(3)
C18B C19B C24B C7B 0.0(5)
C18B C19B C24B C23B -178.4(3)
C18B C25B C26B C11B -178.9(3)
C18B C25B C26B C15B 2.9(5)
C19B C18B C25B C8B -0.2(5)
C19B C18B C25B C26B 179.0(3)
C19B C20B C21B C22B -0.2(5)
C20B C19B C24B C7B -179.8(3)
C20B C19B C24B C23B 1.8(5)
C20B C21B C22B C1B -178.0(3)
C20B C21B C22B C23B 0.4(5)
C21B C22B C23B C4B -179.3(3)
C21B C22B C23B C24B 0.5(5)
C22B C1B C2B C3B 0.6(5)
C22B C23B C24B C7B 179.9(3)
C22B C23B C24B C19B -1.6(5)
C23B C4B C5B C6B 1.3(5)
C24B C7B C8B C9B 179.0(3)
C24B C7B C8B C25B -0.6(5)
C24B C19B C20B C21B -0.9(5)
C25B C8B C9B C10B -2.5(5)
C25B C18B C19B C20B 179.8(3)
C25B C18B C19B C24B -0.1(5)
C26B C11B C12B C13B 2.4(6)
C26B C15B C16B C17B -0.3(5)
C27B O1B C1B C2B 0.8(5)
C27B O1B C1B C22B 179.1(3)
C27B C28B C29B C30B -179.6(3)
C28B C29B C30B C31B -178.9(3)
C29B C30B C31B C32B 179.4(3)
C30B C31B C32B C33B -178.1(3)
C31B C32B C33B C34B -178.6(4)
